data_2104800
loop_
_publ_author_name
'Vande Velde, Christophe M. L.'
'Tylleman, Beno\^it'
'Zeller, Matthias'
'Sergeyev, Sergey'

_publ_section_title
;
 Structures of alkyl-substituted Tr\"oger's base derivatives illustrate
 the importance of <i>Z</i>' for packing in the absence of strong
 crystal synthons
;
_journal_coeditor_code RY5032
_journal_issue 4
_journal_name_full 'Acta Crystallographica Section B'
_journal_page_first 472
_journal_page_last 481
_journal_paper_doi 10.1107/S0108768110021981
_journal_volume 66
_journal_year 2010
_chemical_formula_moiety 'C19 H22 N2'
_chemical_formula_sum 'C19 H22 N2'
_chemical_formula_weight 278.40
_chemical_melting_point 325.5(5)
_chemical_name_common diethyltroegersbase
_chemical_name_systematic
;
2,8-diethyl-1,5-methanodibenzodiazocine
;
_space_group_IT_number 2
_symmetry_cell_setting triclinic
_symmetry_space_group_name_Hall '-P 1'
_symmetry_space_group_name_H-M 'P -1'
_atom_sites_solution_hydrogens geom
_atom_sites_solution_primary direct
_atom_sites_solution_secondary difmap
_audit_creation_method SHELXL-97
_cell_angle_alpha 71.4690(10)
_cell_angle_beta 88.621(2)
_cell_angle_gamma 70.3190(10)
_cell_formula_units_Z 6
_cell_length_a 10.9907(11)
_cell_length_b 13.8123(14)
_cell_length_c 17.2240(17)
_cell_measurement_reflns_used 6620
_cell_measurement_temperature 100(2)
_cell_measurement_theta_max 31.25
_cell_measurement_theta_min 0.9
_cell_volume 2324.2(4)
_computing_cell_refinement 'Bruker SAINT (Bruker, 2008)'
_computing_data_collection 'Bruker SAINT (Bruker, 2008)'
_computing_data_reduction 'Bruker SAINT (Bruker, 2008)'
_computing_molecular_graphics
;
ORTEP-3 for Windows (Farrugia, 1997), Mercury (Bruno, 2002)
;
_computing_publication_material
;
WinGX (Farrugia, 1999), PLATON (Spek, 2008)
;
_computing_structure_refinement 'SHELXL-97 (Sheldrick, 2008)'
_computing_structure_solution 'SHELXS-86 (Sheldrick, 2008)'
_diffrn_ambient_temperature 100(2)
_diffrn_measured_fraction_theta_full 0.998
_diffrn_measured_fraction_theta_max 0.903
_diffrn_measurement_device_type 'area detector diffractometer Bruker APEXII'
_diffrn_measurement_method \w-scans
_diffrn_radiation_monochromator graphite
_diffrn_radiation_source 'fine-focus sealed tube'
_diffrn_radiation_type MoK\a
_diffrn_radiation_wavelength 0.71073
_diffrn_reflns_av_R_equivalents 0.0208
_diffrn_reflns_av_sigmaI/netI 0.0345
_diffrn_reflns_limit_h_max 15
_diffrn_reflns_limit_h_min -15
_diffrn_reflns_limit_k_max 19
_diffrn_reflns_limit_k_min -19
_diffrn_reflns_limit_l_max 25
_diffrn_reflns_limit_l_min -24
_diffrn_reflns_number 27074
_diffrn_reflns_theta_full 25.00
_diffrn_reflns_theta_max 31.27
_diffrn_reflns_theta_min 1.25
_exptl_absorpt_coefficient_mu 0.070
_exptl_absorpt_correction_T_max 0.9775
_exptl_absorpt_correction_T_min 0.8989
_exptl_absorpt_correction_type multi-scan
_exptl_absorpt_process_details 'Bruker SADABS, 2008'
_exptl_crystal_colour colourless
_exptl_crystal_density_diffrn 1.193
_exptl_crystal_density_method 'not measured'
_exptl_crystal_description block
_exptl_crystal_F_000 900
_exptl_crystal_size_max 0.46
_exptl_crystal_size_mid 0.43
_exptl_crystal_size_min 0.36
_refine_diff_density_max 0.455
_refine_diff_density_min -0.297
_refine_ls_extinction_method none
_refine_ls_goodness_of_fit_ref 1.025
_refine_ls_hydrogen_treatment riding
_refine_ls_matrix_type full
_refine_ls_number_parameters 626
_refine_ls_number_reflns 13682
_refine_ls_number_restraints 8
_refine_ls_restrained_S_all 1.025
_refine_ls_R_factor_all 0.0765
_refine_ls_R_factor_gt 0.0552
_refine_ls_shift/su_max 0.001
_refine_ls_shift/su_mean 0.000
_refine_ls_structure_factor_coef Fsqd
_refine_ls_weighting_details 'calc w=1/[\s^2^(Fo^2^)+(0.0733P)^2^+0.6033P] where P=(Fo^2^+2Fc^2^)/3'
_refine_ls_weighting_scheme calc
_refine_ls_wR_factor_gt 0.1390
_refine_ls_wR_factor_ref 0.1559
_reflns_number_gt 10156
_reflns_number_total 13682
_reflns_threshold_expression >2sigma(I)
_cod_data_source_file ry5032.cif
_cod_data_source_block 2a
_cod_depositor_comments
;
The following automatic conversions were performed:

'_chemical_melting_point' value '325-326' was changed to '325.5(5)' -
the average value was taken and precision was estimated.

Automatic conversion script
Id: cif_fix_values 1569 2011-02-09 13:29:24Z adriana 
;
_cod_original_sg_symbol_Hall -P1
_cod_original_sg_symbol_H-M P-1
_cod_database_code 2104800
_cod_database_fobs_code 2104800

loop_
_symmetry_equiv_pos_as_xyz
'x, y, z'
'-x, -y, -z'

loop_
_atom_site_type_symbol
_atom_site_label
_atom_site_fract_x
_atom_site_fract_y
_atom_site_fract_z
_atom_site_U_iso_or_equiv
_atom_site_adp_type
_atom_site_calc_flag
_atom_site_refinement_flags
_atom_site_occupancy
_atom_site_disorder_assembly
_atom_site_disorder_group
C C1 0.65063(11) 0.88621(9) -0.04102(7) 0.0205(2) Uani d . 1 . .
H H1 0.64582(13) 0.9346(7) -0.0984(8) 0.025 Uiso calc R 1 . .
C C2 0.66991(11) 0.92157(9) 0.02351(8) 0.0206(2) Uani d . 1 . .
C C3 0.67552(12) 0.85210(10) 0.10349(8) 0.0239(2) Uani d . 1 . .
H H3 0.6872(2) 0.8755(4) 0.1503(7) 0.029 Uiso calc R 1 . .
C C4 0.66493(12) 0.75046(10) 0.11823(8) 0.0234(2) Uani d . 1 . .
H H4 0.66991(14) 0.7023(7) 0.1755(9) 0.028 Uiso calc R 1 . .
C C4A 0.64733(10) 0.71586(9) 0.05299(7) 0.0189(2) Uani d . 1 . .
N N5 0.64306(10) 0.60806(8) 0.07091(7) 0.0226(2) Uani d . 1 . .
C C6 0.51748(11) 0.60024(10) 0.09778(7) 0.0219(2) Uani d . 1 . .
H H6A 0.4906(3) 0.6376(4) 0.1392(4) 0.026 Uiso calc R 1 . .
H H6B 0.52795(15) 0.5226(8) 0.1246(3) 0.026 Uiso calc R 1 . .
C C6A 0.41205(11) 0.65030(9) 0.02725(7) 0.0175(2) Uani d . 1 . .
C C7 0.28158(11) 0.67220(9) 0.04180(7) 0.0203(2) Uani d . 1 . .
H H7 0.2586(4) 0.6549(3) 0.0992(9) 0.024 Uiso calc R 1 . .
C C8 0.18258(11) 0.71770(9) -0.02203(8) 0.0238(2) Uani d . 1 . .
C C9 0.21731(13) 0.74116(10) -0.10253(8) 0.0275(3) Uani d . 1 . .
H H9 0.1506(11) 0.7726(5) -0.1479(7) 0.033 Uiso calc R 1 . .
C C10 0.34642(13) 0.71985(10) -0.11830(8) 0.0255(3) Uani d . 1 . .
H H10 0.3692(4) 0.7374(3) -0.1763(9) 0.031 Uiso calc R 1 . .
C C10A 0.44492(11) 0.67415(9) -0.05395(7) 0.0192(2) Uani d . 1 . .
N N11 0.57744(10) 0.65174(8) -0.07318(7) 0.0240(2) Uani d . 1 . .
C C12 0.61269(13) 0.75084(11) -0.09968(8) 0.0249(3) Uani d . 1 . .
H H12A 0.5410(8) 0.8115(6) -0.1385(4) 0.030 Uiso calc R 1 . .
H H12B 0.6922(8) 0.73722(17) -0.1298(3) 0.030 Uiso calc R 1 . .
C C12A 0.63784(11) 0.78501(9) -0.02770(7) 0.0189(2) Uani d . 1 . .
C C13 0.66632(12) 0.57373(10) -0.00163(9) 0.0277(3) Uani d . 1 . .
H H13A 0.65608(16) 0.5021(8) 0.01070(16) 0.033 Uiso calc R 1 . .
H H13B 0.7567(10) 0.56516(14) -0.01477(16) 0.033 Uiso calc R 1 . .
C C14 0.68428(12) 1.03132(10) 0.00644(9) 0.0267(3) Uani d . 1 . .
H H14A 0.68474(12) 1.0466(2) 0.0591(6) 0.032 Uiso calc R 1 . .
H H14B 0.6079(8) 1.0885(6) -0.0302(4) 0.032 Uiso calc R 1 . .
C C15 0.80712(14) 1.03814(11) -0.03350(10) 0.0343(3) Uani d . 1 . .
H H15A 0.8848(8) 0.9808(8) 0.0032(5) 0.051 Uiso calc R 1 . .
H H15B 0.8123(5) 1.1120(8) -0.0422(6) 0.051 Uiso calc R 1 . .
H H15C 0.8056(5) 1.0261(9) -0.0879(6) 0.051 Uiso calc R 1 . .
C C16 0.04256(12) 0.73861(11) -0.00392(10) 0.0341(3) Uani d . 1 . .
H H16A -0.0141(7) 0.7934(7) -0.0528(6) 0.041 Uiso calc R 1 . .
H H16B 0.0265(2) 0.7690(4) 0.0415(5) 0.041 Uiso calc R 1 . .
C C17 0.00691(14) 0.63664(13) 0.01929(12) 0.0438(4) Uani d . 1 . .
H H17A 0.0199(11) 0.6068(6) -0.0275(6) 0.066 Uiso calc R 1 . .
H H17B -0.0863(11) 0.6550(3) 0.0314(7) 0.066 Uiso calc R 1 . .
H H17C 0.0636(10) 0.5808(7) 0.0693(7) 0.066 Uiso calc R 1 . .
C C21 0.32892(12) 0.55399(11) 0.30357(9) 0.0267(3) Uani d . 1 A .
H H21 0.33306(14) 0.5939(7) 0.2471(9) 0.032 Uiso calc R 1 . .
C C22 0.34413(14) 0.59660(12) 0.36433(10) 0.0346(3) Uani d . 1 . .
C C23 0.33607(15) 0.53786(14) 0.44501(10) 0.0387(4) Uani d . 1 A .
H H23 0.3444(2) 0.5662(5) 0.4881(8) 0.046 Uiso calc R 1 . .
C C24 0.31640(13) 0.43970(13) 0.46480(9) 0.0327(3) Uani d . 1 . .
H H24 0.31146(16) 0.3998(7) 0.5225(10) 0.039 Uiso calc R 1 A .
C C24A 0.30339(11) 0.39649(10) 0.40345(8) 0.0230(2) Uani d . 1 A .
N N25 0.29185(10) 0.29068(9) 0.42683(7) 0.0257(2) Uani d . 1 . .
C C26 0.16078(12) 0.29170(11) 0.44752(8) 0.0264(3) Uani d . 1 A .
H H26A 0.1282(4) 0.3382(5) 0.4826(4) 0.032 Uiso calc R 1 . .
H H26B 0.16545(13) 0.2166(8) 0.4798(4) 0.032 Uiso calc R 1 . .
C C26A 0.06619(11) 0.33399(9) 0.37177(7) 0.0187(2) Uani d . 1 . .
C C27 -0.06692(11) 0.35998(9) 0.37884(7) 0.0205(2) Uani d . 1 A .
H H27 -0.0978(5) 0.34887(19) 0.4332(8) 0.025 Uiso calc R 1 . .
C C28 -0.15683(11) 0.40132(9) 0.31042(8) 0.0221(2) Uani d . 1 . .
C C29 -0.11085(12) 0.41820(10) 0.23282(8) 0.0248(3) Uani d . 1 A .
H H29 -0.1722(10) 0.4487(5) 0.1838(8) 0.030 Uiso calc R 1 . .
C C30 0.02090(12) 0.39212(10) 0.22457(7) 0.0233(2) Uani d . 1 . .
H H30 0.0518(5) 0.4044(2) 0.1689(9) 0.028 Uiso calc R 1 A .
C C30A 0.11101(11) 0.34868(9) 0.29351(7) 0.0191(2) Uani d . 1 A .
N N31 0.24716(10) 0.31786(8) 0.28263(7) 0.0232(2) Uani d . 1 . .
C C32 0.29084(13) 0.41233(11) 0.25329(8) 0.0249(3) Uani d . 1 A .
H H32A 0.2267(7) 0.4710(6) 0.2095(5) 0.030 Uiso calc R 1 . .
H H32B 0.3742(9) 0.3910(2) 0.2293(3) 0.030 Uiso calc R 1 . .
C C32A 0.30784(11) 0.45511(10) 0.32175(8) 0.0212(2) Uani d . 1 . .
C C33 0.32411(12) 0.24454(10) 0.36017(9) 0.0280(3) Uani d . 1 A .
H H33A 0.4193(10) 0.2292(2) 0.35232(12) 0.034 Uiso calc R 1 . .
H H33B 0.3082(2) 0.1731(8) 0.37594(19) 0.034 Uiso calc R 1 . .
C C34 0.3701(2) 0.70243(16) 0.34522(14) 0.0566(5) Uani d PD 0.648(6) A 1
H H34A 0.3104(8) 0.7480(6) 0.3794(5) 0.068 Uiso calc PRD 0.648(6) A 1
H H34B 0.4671(14) 0.6835(3) 0.3666(4) 0.068 Uiso calc PRD 0.648(6) A 1
C C35 0.3493(4) 0.7724(2) 0.25859(19) 0.0479(10) Uani d PU 0.648(6) A 1
H H35A 0.371(2) 0.8364(16) 0.2540(3) 0.072 Uiso calc PR 0.648(6) A 1
H H35B 0.259(2) 0.7950(15) 0.2386(6) 0.072 Uiso calc PR 0.648(6) A 1
H H35C 0.4041(18) 0.7322(10) 0.2259(8) 0.072 Uiso calc PR 0.648(6) A 1
C C34B 0.3701(2) 0.70243(16) 0.34522(14) 0.0566(5) Uani d P 0.352(6) A 2
H H34C 0.2825(2) 0.7653(13) 0.3212(7) 0.068 Uiso calc PRD 0.352(6) A 2
H H34D 0.395(2) 0.7080(8) 0.4009(10) 0.068 Uiso calc PRD 0.352(6) A 2
C C35B 0.4587(8) 0.7229(5) 0.2949(5) 0.082(3) Uani d PU 0.352(6) A 2
H H35D 0.434(3) 0.729(5) 0.245(3) 0.123 Uiso calc PR 0.352(6) A 2
H H35E 0.534(5) 0.669(4) 0.312(2) 0.123 Uiso calc PR 0.352(6) A 2
H H35F 0.468(4) 0.784(5) 0.295(3) 0.123 Uiso calc PR 0.352(6) A 2
C C36 -0.30011(12) 0.42663(11) 0.32069(9) 0.0301(3) Uani d . 1 A .
H H36A -0.3504(6) 0.4695(5) 0.2660(6) 0.036 Uiso calc R 1 . .
H H36B -0.3261(3) 0.4724(5) 0.3570(4) 0.036 Uiso calc R 1 . .
C C37 -0.33422(14) 0.32473(13) 0.35739(13) 0.0483(5) Uani d . 1 . .
H H37A -0.3116(12) 0.2802(7) 0.3205(6) 0.072 Uiso calc R 1 A .
H H37B -0.4285(11) 0.3455(3) 0.3638(7) 0.072 Uiso calc R 1 . .
H H37C -0.2848(11) 0.2819(7) 0.4119(7) 0.072 Uiso calc R 1 . .
C C41 0.37090(12) 0.01851(10) 0.29068(8) 0.0229(2) Uani d . 1 . .
H H41 0.3855(3) 0.0532(5) 0.2336(9) 0.027 Uiso calc R 1 . .
C C42 0.47770(12) -0.04206(10) 0.34852(9) 0.0277(3) Uani d . 1 . .
C C43 0.45484(15) -0.08944(11) 0.42882(9) 0.0341(3) Uani d . 1 . .
H H43 0.5276(13) -0.1327(8) 0.4703(7) 0.041 Uiso calc R 1 . .
C C44 0.32984(15) -0.07581(11) 0.45047(8) 0.0327(3) Uani d . 1 . .
H H44 0.3163(3) -0.1087(6) 0.5060(10) 0.039 Uiso calc R 1 . .
C C44A 0.22278(12) -0.01442(10) 0.39217(7) 0.0225(2) Uani d . 1 . .
N N45 0.09483(12) -0.00028(10) 0.41784(7) 0.0311(3) Uani d . 1 . .
C C46 0.05939(15) -0.09806(13) 0.43174(8) 0.0335(3) Uani d . 1 . .
H H46A -0.0164(8) -0.09294(13) 0.4654(4) 0.040 Uiso calc R 1 . .
H H46B 0.1336(8) -0.1638(8) 0.4636(4) 0.040 Uiso calc R 1 . .
C C46A 0.02525(12) -0.11123(10) 0.35184(7) 0.0223(2) Uani d . 1 . .
C C47 0.01358(12) -0.20852(10) 0.35131(8) 0.0252(3) Uani d . 1 . .
H H47 0.0274(3) -0.2684(9) 0.4039(8) 0.030 Uiso calc R 1 . .
C C48 -0.01688(12) -0.22411(10) 0.27935(8) 0.0237(2) Uani d . 1 . .
C C49 -0.03470(12) -0.13853(11) 0.20585(8) 0.0255(3) Uani d . 1 . .
H H49 -0.0551(3) -0.14759(18) 0.1539(8) 0.031 Uiso calc R 1 . .
C C50 -0.02416(12) -0.04089(11) 0.20473(8) 0.0252(3) Uani d . 1 . .
H H50 -0.0372(2) 0.0180(9) 0.1525(8) 0.030 Uiso calc R 1 . .
C C50A 0.00480(11) -0.02597(9) 0.27744(8) 0.0214(2) Uani d . 1 . .
N N51 0.00917(10) 0.07806(8) 0.27458(7) 0.0272(2) Uani d . 1 . .
C C52 0.13038(12) 0.09403(10) 0.24507(8) 0.0251(3) Uani d . 1 . .
H H52A 0.11769(18) 0.1725(8) 0.2275(2) 0.030 Uiso calc R 1 . .
H H52B 0.1507(2) 0.0696(3) 0.1966(5) 0.030 Uiso calc R 1 . .
C C52A 0.24385(11) 0.03186(9) 0.31068(7) 0.0186(2) Uani d . 1 . .
C C53 -0.00183(13) 0.08999(12) 0.35593(10) 0.0364(3) Uani d . 1 . .
H H53A -0.0900(10) 0.09380(13) 0.3726(2) 0.044 Uiso calc R 1 . .
H H53B 0.00927(18) 0.1594(8) 0.35331(11) 0.044 Uiso calc R 1 . .
C C54 0.61345(14) -0.05292(15) 0.32426(12) 0.0456(4) Uani d . 1 . .
H H54A 0.61857(16) -0.05706(16) 0.2684(7) 0.055 Uiso calc R 1 . .
H H54B 0.6747(8) -0.1212(9) 0.3614(5) 0.055 Uiso calc R 1 . .
C C55 0.65377(15) 0.04062(17) 0.32685(12) 0.0501(5) Uani d . 1 . .
H H55A 0.5895(10) 0.1115(8) 0.2902(8) 0.075 Uiso calc R 1 . .
H H55B 0.7428(11) 0.0311(6) 0.3069(8) 0.075 Uiso calc R 1 . .
H H55C 0.6559(12) 0.0417(7) 0.3851(7) 0.075 Uiso calc R 1 . .
C C56 -0.03500(14) -0.32869(11) 0.28164(10) 0.0323(3) Uani d . 1 . .
H H56A 0.0422(9) -0.3907(7) 0.3109(3) 0.039 Uiso calc R 1 . .
H H56B -0.04359(16) -0.32924(11) 0.2252(6) 0.039 Uiso calc R 1 . .
C C57 -0.15437(16) -0.34172(12) 0.32400(9) 0.0351(3) Uani d . 1 . .
H H57A -0.1432(5) -0.3468(9) 0.3817(6) 0.053 Uiso calc R 1 . .
H H57B -0.1656(6) -0.4083(8) 0.3215(6) 0.053 Uiso calc R 1 . .
H H57C -0.2313(8) -0.2785(7) 0.2961(5) 0.053 Uiso calc R 1 . .

loop_
_atom_site_aniso_label
_atom_site_aniso_U_11
_atom_site_aniso_U_22
_atom_site_aniso_U_33
_atom_site_aniso_U_12
_atom_site_aniso_U_13
_atom_site_aniso_U_23
C1 0.0213(6) 0.0213(5) 0.0240(6) -0.0118(4) 0.0060(4) -0.0095(4)
C2 0.0156(5) 0.0212(5) 0.0312(6) -0.0086(4) 0.0052(4) -0.0146(5)
C3 0.0223(6) 0.0315(6) 0.0257(6) -0.0135(5) 0.0026(5) -0.0154(5)
C4 0.0214(6) 0.0277(6) 0.0230(6) -0.0119(5) -0.0019(4) -0.0072(5)
C4A 0.0133(5) 0.0178(5) 0.0269(6) -0.0064(4) 0.0003(4) -0.0080(4)
N5 0.0175(5) 0.0167(4) 0.0325(6) -0.0064(4) -0.0029(4) -0.0059(4)
C6 0.0212(6) 0.0215(5) 0.0227(6) -0.0113(5) -0.0030(4) -0.0022(4)
C6A 0.0185(5) 0.0143(5) 0.0209(5) -0.0071(4) -0.0010(4) -0.0056(4)
C7 0.0192(5) 0.0184(5) 0.0255(6) -0.0081(4) 0.0026(4) -0.0086(4)
C8 0.0175(5) 0.0147(5) 0.0389(7) -0.0041(4) -0.0024(5) -0.0098(5)
C9 0.0285(6) 0.0192(6) 0.0308(7) -0.0071(5) -0.0121(5) -0.0030(5)
C10 0.0340(7) 0.0238(6) 0.0216(6) -0.0142(5) -0.0021(5) -0.0063(5)
C10A 0.0210(5) 0.0175(5) 0.0230(5) -0.0095(4) 0.0022(4) -0.0089(4)
N11 0.0259(5) 0.0256(5) 0.0311(5) -0.0150(4) 0.0098(4) -0.0172(4)
C12 0.0325(7) 0.0301(6) 0.0253(6) -0.0210(5) 0.0119(5) -0.0164(5)
C12A 0.0166(5) 0.0211(5) 0.0247(6) -0.0094(4) 0.0058(4) -0.0123(4)
C13 0.0195(6) 0.0209(6) 0.0475(8) -0.0069(5) 0.0048(5) -0.0179(5)
C14 0.0243(6) 0.0229(6) 0.0411(7) -0.0113(5) 0.0066(5) -0.0184(5)
C15 0.0311(7) 0.0258(6) 0.0556(9) -0.0169(6) 0.0138(6) -0.0191(6)
C16 0.0169(6) 0.0279(7) 0.0577(9) -0.0029(5) -0.0009(6) -0.0192(6)
C17 0.0201(7) 0.0388(8) 0.0733(12) -0.0124(6) 0.0076(7) -0.0174(8)
C21 0.0268(6) 0.0291(6) 0.0327(7) -0.0158(5) 0.0082(5) -0.0151(5)
C22 0.0316(7) 0.0384(8) 0.0502(9) -0.0203(6) 0.0106(6) -0.0281(7)
C23 0.0354(8) 0.0596(10) 0.0432(8) -0.0260(7) 0.0093(6) -0.0362(8)
C24 0.0269(7) 0.0530(9) 0.0280(7) -0.0209(6) 0.0037(5) -0.0191(6)
C24A 0.0145(5) 0.0298(6) 0.0269(6) -0.0083(5) 0.0000(4) -0.0113(5)
N25 0.0192(5) 0.0279(5) 0.0283(5) -0.0101(4) -0.0032(4) -0.0045(4)
C26 0.0221(6) 0.0337(7) 0.0211(6) -0.0145(5) -0.0028(4) -0.0008(5)
C26A 0.0181(5) 0.0174(5) 0.0199(5) -0.0072(4) -0.0017(4) -0.0040(4)
C27 0.0205(6) 0.0196(5) 0.0215(5) -0.0087(4) 0.0004(4) -0.0052(4)
C28 0.0189(5) 0.0160(5) 0.0294(6) -0.0057(4) -0.0032(4) -0.0049(4)
C29 0.0272(6) 0.0206(5) 0.0239(6) -0.0082(5) -0.0083(5) -0.0031(5)
C30 0.0310(6) 0.0226(6) 0.0189(5) -0.0124(5) -0.0010(5) -0.0069(4)
C30A 0.0197(5) 0.0173(5) 0.0231(5) -0.0082(4) 0.0016(4) -0.0081(4)
N31 0.0213(5) 0.0232(5) 0.0304(5) -0.0102(4) 0.0055(4) -0.0134(4)
C32 0.0276(6) 0.0298(6) 0.0272(6) -0.0166(5) 0.0103(5) -0.0159(5)
C32A 0.0161(5) 0.0247(6) 0.0280(6) -0.0093(4) 0.0056(4) -0.0136(5)
C33 0.0196(6) 0.0220(6) 0.0411(8) -0.0053(5) 0.0002(5) -0.0105(5)
C34 0.0660(12) 0.0515(11) 0.0815(14) -0.0383(10) 0.0162(10) -0.0421(10)
C35 0.060(2) 0.0352(14) 0.0706(19) -0.0310(14) 0.0297(15) -0.0330(13)
C34B 0.0660(12) 0.0515(11) 0.0815(14) -0.0383(10) 0.0162(10) -0.0421(10)
C35B 0.089(6) 0.057(4) 0.152(8) -0.056(4) 0.081(6) -0.075(5)
C36 0.0182(6) 0.0256(6) 0.0404(8) -0.0045(5) -0.0039(5) -0.0056(5)
C37 0.0208(7) 0.0366(8) 0.0810(13) -0.0135(6) -0.0032(7) -0.0064(8)
C41 0.0231(6) 0.0270(6) 0.0224(6) -0.0112(5) 0.0026(4) -0.0108(5)
C42 0.0215(6) 0.0248(6) 0.0406(7) -0.0045(5) -0.0026(5) -0.0193(6)
C43 0.0380(8) 0.0229(6) 0.0372(8) -0.0099(6) -0.0178(6) -0.0035(5)
C44 0.0505(9) 0.0346(7) 0.0187(6) -0.0277(7) -0.0061(5) -0.0020(5)
C44A 0.0295(6) 0.0247(6) 0.0223(6) -0.0169(5) 0.0046(5) -0.0121(5)
N45 0.0385(6) 0.0433(7) 0.0340(6) -0.0299(6) 0.0177(5) -0.0266(5)
C46 0.0474(8) 0.0488(8) 0.0275(6) -0.0369(7) 0.0166(6) -0.0224(6)
C46A 0.0240(6) 0.0268(6) 0.0252(6) -0.0145(5) 0.0071(4) -0.0149(5)
C47 0.0292(6) 0.0256(6) 0.0269(6) -0.0154(5) 0.0046(5) -0.0104(5)
C48 0.0200(6) 0.0235(6) 0.0340(7) -0.0091(5) 0.0054(5) -0.0164(5)
C49 0.0224(6) 0.0330(7) 0.0285(6) -0.0125(5) 0.0025(5) -0.0169(5)
C50 0.0201(6) 0.0270(6) 0.0277(6) -0.0091(5) -0.0023(5) -0.0065(5)
C50A 0.0152(5) 0.0197(5) 0.0331(6) -0.0070(4) 0.0024(4) -0.0127(5)
N51 0.0188(5) 0.0186(5) 0.0458(7) -0.0058(4) -0.0019(4) -0.0132(5)
C52 0.0229(6) 0.0196(5) 0.0294(6) -0.0089(5) -0.0065(5) -0.0011(5)
C52A 0.0208(5) 0.0150(5) 0.0207(5) -0.0070(4) -0.0005(4) -0.0057(4)
C53 0.0249(7) 0.0376(8) 0.0657(10) -0.0157(6) 0.0163(6) -0.0379(8)
C54 0.0203(7) 0.0581(10) 0.0711(11) -0.0054(7) 0.0041(7) -0.0467(9)
C55 0.0247(7) 0.0759(13) 0.0704(12) -0.0237(8) 0.0171(7) -0.0455(10)
C56 0.0314(7) 0.0244(6) 0.0486(8) -0.0101(5) 0.0011(6) -0.0213(6)
C57 0.0515(9) 0.0319(7) 0.0348(7) -0.0279(7) 0.0037(6) -0.0137(6)

loop_
_atom_type_symbol
_atom_type_description
_atom_type_scat_dispersion_real
_atom_type_scat_dispersion_imag
_atom_type_scat_source
C C 0.0030 0.0020 'International Tables Vol C Tables 4.2.6.8 and 6.1.1.4'
H H 0.0000 0.0000 'International Tables Vol C Tables 4.2.6.8 and 6.1.1.4'
N N 0.0060 0.0030 'International Tables Vol C Tables 4.2.6.8 and 6.1.1.4'

loop_
_geom_angle_atom_site_label_1
_geom_angle_atom_site_label_2
_geom_angle_atom_site_label_3
_geom_angle_site_symmetry_1
_geom_angle_site_symmetry_3
_geom_angle
_geom_angle_publ_flag
C2 C1 C12A . . 122.30(11) ?
C2 C1 H1 . . 118.9 ?
C12A C1 H1 . . 118.9 ?
C1 C2 C3 . . 117.58(10) ?
C1 C2 C14 . . 120.63(11) ?
C3 C2 C14 . . 121.79(11) ?
C4 C3 C2 . . 121.15(11) ?
C4 C3 H3 . . 119.4 ?
C2 C3 H3 . . 119.4 ?
C3 C4 C4A . . 120.50(11) ?
C3 C4 H4 . . 119.7 ?
C4A C4 H4 . . 119.7 ?
C4 C4A C12A . . 119.52(10) ?
C4 C4A N5 . . 118.72(11) ?
C12A C4A N5 . . 121.74(10) ?
C4A N5 C13 . . 110.51(10) ?
C4A N5 C6 . . 112.84(9) ?
C13 N5 C6 . . 107.64(9) ?
N5 C6 C6A . . 112.52(10) ?
N5 C6 H6A . . 109.1 ?
C6A C6 H6A . . 109.1 ?
N5 C6 H6B . . 109.1 ?
C6A C6 H6B . . 109.1 ?
H6A C6 H6B . . 107.8 ?
C7 C6A C10A . . 119.07(10) ?
C7 C6A C6 . . 120.97(10) ?
C10A C6A C6 . . 119.96(10) ?
C8 C7 C6A . . 122.15(11) ?
C8 C7 H7 . . 118.9 ?
C6A C7 H7 . . 118.9 ?
C7 C8 C9 . . 117.91(11) ?
C7 C8 C16 . . 120.67(12) ?
C9 C8 C16 . . 121.40(12) ?
C10 C9 C8 . . 120.83(11) ?
C10 C9 H9 . . 119.6 ?
C8 C9 H9 . . 119.6 ?
C9 C10 C10A . . 120.84(12) ?
C9 C10 H10 . . 119.6 ?
C10A C10 H10 . . 119.6 ?
C10 C10A C6A . . 119.20(11) ?
C10 C10A N11 . . 118.90(11) ?
C6A C10A N11 . . 121.90(10) ?
C10A N11 C13 . . 110.77(10) ?
C10A N11 C12 . . 112.26(9) ?
C13 N11 C12 . . 107.67(10) ?
N11 C12 C12A . . 112.38(10) ?
N11 C12 H12A . . 109.1 ?
C12A C12 H12A . . 109.1 ?
N11 C12 H12B . . 109.1 ?
C12A C12 H12B . . 109.1 ?
H12A C12 H12B . . 107.9 ?
C4A C12A C1 . . 118.93(10) ?
C4A C12A C12 . . 120.35(10) ?
C1 C12A C12 . . 120.72(10) ?
N5 C13 N11 . . 112.22(10) ?
N5 C13 H13A . . 109.2 ?
N11 C13 H13A . . 109.2 ?
N5 C13 H13B . . 109.2 ?
N11 C13 H13B . . 109.2 ?
H13A C13 H13B . . 107.9 ?
C2 C14 C15 . . 113.09(10) ?
C2 C14 H14A . . 109.0 ?
C15 C14 H14A . . 109.0 ?
C2 C14 H14B . . 109.0 ?
C15 C14 H14B . . 109.0 ?
H14A C14 H14B . . 107.8 ?
C14 C15 H15A . . 109.5 ?
C14 C15 H15B . . 109.5 ?
H15A C15 H15B . . 109.5 ?
C14 C15 H15C . . 109.5 ?
H15A C15 H15C . . 109.5 ?
H15B C15 H15C . . 109.5 ?
C8 C16 C17 . . 112.89(11) ?
C8 C16 H16A . . 109.0 ?
C17 C16 H16A . . 109.0 ?
C8 C16 H16B . . 109.0 ?
C17 C16 H16B . . 109.0 ?
H16A C16 H16B . . 107.8 ?
C16 C17 H17A . . 109.5 ?
C16 C17 H17B . . 109.5 ?
H17A C17 H17B . . 109.5 ?
C16 C17 H17C . . 109.5 ?
H17A C17 H17C . . 109.5 ?
H17B C17 H17C . . 109.5 ?
C22 C21 C32A . . 122.24(13) ?
C22 C21 H21 . . 118.9 ?
C32A C21 H21 . . 118.9 ?
C23 C22 C21 . . 117.54(13) ?
C23 C22 C34 . . 119.95(14) ?
C21 C22 C34 . . 122.50(15) ?
C24 C23 C22 . . 121.45(13) ?
C24 C23 H23 . . 119.3 ?
C22 C23 H23 . . 119.3 ?
C23 C24 C24A . . 120.64(13) ?
C23 C24 H24 . . 119.7 ?
C24A C24 H24 . . 119.7 ?
C32A C24A C24 . . 119.07(12) ?
C32A C24A N25 . . 121.79(11) ?
C24 C24A N25 . . 119.07(12) ?
C24A N25 C33 . . 110.47(10) ?
C24A N25 C26 . . 113.28(10) ?
C33 N25 C26 . . 107.61(10) ?
N25 C26 C26A . . 112.38(10) ?
N25 C26 H26A . . 109.1 ?
C26A C26 H26A . . 109.1 ?
N25 C26 H26B . . 109.1 ?
C26A C26 H26B . . 109.1 ?
H26A C26 H26B . . 107.9 ?
C27 C26A C30A . . 119.04(10) ?
C27 C26A C26 . . 120.53(10) ?
C30A C26A C26 . . 120.42(10) ?
C28 C27 C26A . . 122.08(11) ?
C28 C27 H27 . . 119.0 ?
C26A C27 H27 . . 119.0 ?
C27 C28 C29 . . 118.14(11) ?
C27 C28 C36 . . 120.52(11) ?
C29 C28 C36 . . 121.34(11) ?
C30 C29 C28 . . 120.64(11) ?
C30 C29 H29 . . 119.7 ?
C28 C29 H29 . . 119.7 ?
C29 C30 C30A . . 121.02(11) ?
C29 C30 H30 . . 119.5 ?
C30A C30 H30 . . 119.5 ?
C30 C30A C26A . . 119.05(11) ?
C30 C30A N31 . . 119.33(11) ?
C26A C30A N31 . . 121.60(10) ?
C30A N31 C33 . . 110.57(10) ?
C30A N31 C32 . . 112.65(9) ?
C33 N31 C32 . . 107.80(10) ?
N31 C32 C32A . . 112.24(10) ?
N31 C32 H32A . . 109.2 ?
C32A C32 H32A . . 109.2 ?
N31 C32 H32B . . 109.2 ?
C32A C32 H32B . . 109.2 ?
H32A C32 H32B . . 107.9 ?
C24A C32A C21 . . 119.02(11) ?
C24A C32A C32 . . 120.66(11) ?
C21 C32A C32 . . 120.32(11) ?
N31 C33 N25 . . 112.03(10) ?
N31 C33 H33A . . 109.2 ?
N25 C33 H33A . . 109.2 ?
N31 C33 H33B . . 109.2 ?
N25 C33 H33B . . 109.2 ?
H33A C33 H33B . . 107.9 ?
C35 C34 C22 . . 117.14(16) ?
C35B C34B C22 . . 121.0(3) ?
C22 C34 H34A . . 108.0 ?
C22 C34 H34B . . 108.0 ?
C22 C34B H34C . . 107.1 ?
C22 C34B H34D . . 107.1 ?
H35D C35B H35E . . 109.5 ?
H35D C35B H35F . . 109.5 ?
H35E C35B H35F . . 109.5 ?
C28 C36 C37 . . 112.50(11) ?
C28 C36 H36A . . 109.1 ?
C37 C36 H36A . . 109.1 ?
C28 C36 H36B . . 109.1 ?
C37 C36 H36B . . 109.1 ?
H36A C36 H36B . . 107.8 ?
C36 C37 H37A . . 109.5 ?
C36 C37 H37B . . 109.5 ?
H37A C37 H37B . . 109.5 ?
C36 C37 H37C . . 109.5 ?
H37A C37 H37C . . 109.5 ?
H37B C37 H37C . . 109.5 ?
C42 C41 C52A . . 122.43(12) ?
C42 C41 H41 . . 118.8 ?
C52A C41 H41 . . 118.8 ?
C43 C42 C41 . . 117.83(12) ?
C43 C42 C54 . . 121.60(13) ?
C41 C42 C54 . . 120.55(13) ?
C44 C43 C42 . . 120.84(12) ?
C44 C43 H43 . . 119.6 ?
C42 C43 H43 . . 119.6 ?
C43 C44 C44A . . 121.11(12) ?
C43 C44 H44 . . 119.4 ?
C44A C44 H44 . . 119.4 ?
C52A C44A C44 . . 118.93(12) ?
C52A C44A N45 . . 121.91(11) ?
C44 C44A N45 . . 119.16(12) ?
C44A N45 C53 . . 110.68(11) ?
C44A N45 C46 . . 112.73(11) ?
C53 N45 C46 . . 107.52(11) ?
N45 C46 C46A . . 112.18(11) ?
N45 C46 H46A . . 109.2 ?
C46A C46 H46A . . 109.2 ?
N45 C46 H46B . . 109.2 ?
C46A C46 H46B . . 109.2 ?
H46A C46 H46B . . 107.9 ?
C47 C46A C50A . . 118.91(11) ?
C47 C46A C46 . . 120.57(11) ?
C50A C46A C46 . . 120.53(11) ?
C48 C47 C46A . . 122.37(12) ?
C48 C47 H47 . . 118.8 ?
C46A C47 H47 . . 118.8 ?
C47 C48 C49 . . 117.60(11) ?
C47 C48 C56 . . 120.87(12) ?
C49 C48 C56 . . 121.49(11) ?
C50 C49 C48 . . 121.16(11) ?
C50 C49 H49 . . 119.4 ?
C48 C49 H49 . . 119.4 ?
C49 C50 C50A . . 120.58(12) ?
C49 C50 H50 . . 119.7 ?
C50A C50 H50 . . 119.7 ?
C50 C50A C46A . . 119.36(11) ?
C50 C50A N51 . . 119.17(11) ?
C46A C50A N51 . . 121.45(11) ?
C50A N51 C53 . . 110.78(11) ?
C50A N51 C52 . . 112.62(10) ?
C53 N51 C52 . . 107.68(10) ?
N51 C52 C52A . . 112.16(10) ?
N51 C52 H52A . . 109.2 ?
C52A C52 H52A . . 109.2 ?
N51 C52 H52B . . 109.2 ?
C52A C52 H52B . . 109.2 ?
H52A C52 H52B . . 107.9 ?
C44A C52A C41 . . 118.83(11) ?
C44A C52A C52 . . 120.32(11) ?
C41 C52A C52 . . 120.84(11) ?
N51 C53 N45 . . 112.11(10) ?
N51 C53 H53A . . 109.2 ?
N45 C53 H53A . . 109.2 ?
N51 C53 H53B . . 109.2 ?
N45 C53 H53B . . 109.2 ?
H53A C53 H53B . . 107.9 ?
C42 C54 C55 . . 113.15(12) ?
C42 C54 H54A . . 108.9 ?
C55 C54 H54A . . 108.9 ?
C42 C54 H54B . . 108.9 ?
C55 C54 H54B . . 108.9 ?
H54A C54 H54B . . 107.8 ?
C54 C55 H55A . . 109.5 ?
C54 C55 H55B . . 109.5 ?
H55A C55 H55B . . 109.5 ?
C54 C55 H55C . . 109.5 ?
H55A C55 H55C . . 109.5 ?
H55B C55 H55C . . 109.5 ?
C48 C56 C57 . . 111.91(11) ?
C48 C56 H56A . . 109.2 ?
C57 C56 H56A . . 109.2 ?
C48 C56 H56B . . 109.2 ?
C57 C56 H56B . . 109.2 ?
H56A C56 H56B . . 107.9 ?
C56 C57 H57A . . 109.5 ?
C56 C57 H57B . . 109.5 ?
H57A C57 H57B . . 109.5 ?
C56 C57 H57C . . 109.5 ?
H57A C57 H57C . . 109.5 ?
H57B C57 H57C . . 109.5 ?

loop_
_geom_bond_atom_site_label_1
_geom_bond_atom_site_label_2
_geom_bond_site_symmetry_2
_geom_bond_distance
_geom_bond_publ_flag
C1 C2 . 1.3945(16) ?
C1 C12A . 1.3975(15) ?
C1 H1 . 0.9930 ?
C2 C3 . 1.3951(17) ?
C2 C14 . 1.5117(16) ?
C3 C4 . 1.3896(17) ?
C3 H3 . 0.9851 ?
C4 C4A . 1.3938(16) ?
C4 H4 . 0.9893 ?
C4A C12A . 1.3968(16) ?
C4A N5 . 1.4383(14) ?
N5 C13 . 1.4597(17) ?
N5 C6 . 1.4727(15) ?
C6 C6A . 1.5136(16) ?
C6 H6A . 0.9909 ?
C6 H6B . 0.9909 ?
C6A C7 . 1.3961(16) ?
C6A C10A . 1.3993(16) ?
C7 C8 . 1.3948(17) ?
C7 H7 . 0.9889 ?
C8 C9 . 1.3949(19) ?
C8 C16 . 1.5112(17) ?
C9 C10 . 1.3873(19) ?
C9 H9 . 0.9660 ?
C10 C10A . 1.3971(17) ?
C10 H10 . 0.9977 ?
C10A N11 . 1.4371(15) ?
N11 C13 . 1.4625(17) ?
N11 C12 . 1.4776(15) ?
C12 C12A . 1.5208(15) ?
C12 H12A . 0.9980 ?
C12 H12B . 0.9980 ?
C13 H13A . 0.9890 ?
C13 H13B . 0.9890 ?
C14 C15 . 1.5181(18) ?
C14 H14A . 0.9948 ?
C14 H14B . 0.9948 ?
C15 H15A . 1.0043 ?
C15 H15B . 1.0044 ?
C15 H15C . 1.0044 ?
C16 C17 . 1.518(2) ?
C16 H16A . 0.9864 ?
C16 H16B . 0.9864 ?
C17 H17A . 1.0024 ?
C17 H17B . 1.0024 ?
C17 H17C . 1.0024 ?
C21 C22 . 1.3914(18) ?
C21 C32A . 1.3982(16) ?
C21 H21 . 0.9625 ?
C22 C23 . 1.387(2) ?
C22 C34 . 1.515(2) ?
C23 C24 . 1.379(2) ?
C23 H23 . 0.9605 ?
C24 C24A . 1.3997(17) ?
C24 H24 . 0.9811 ?
C24A C32A . 1.3917(17) ?
C24A N25 . 1.4362(16) ?
N25 C33 . 1.4641(17) ?
N25 C26 . 1.4722(16) ?
C26 C26A . 1.5153(16) ?
C26 H26A . 0.9928 ?
C26 H26B . 0.9928 ?
C26A C27 . 1.3963(16) ?
C26A C30A . 1.4008(16) ?
C27 C28 . 1.3926(16) ?
C27 H27 . 0.9722 ?
C28 C29 . 1.3947(18) ?
C28 C36 . 1.5128(17) ?
C29 C30 . 1.3850(18) ?
C29 H29 . 0.9773 ?
C30 C30A . 1.3980(16) ?
C30 H30 . 0.9910 ?
C30A N31 . 1.4364(15) ?
N31 C33 . 1.4637(17) ?
N31 C32 . 1.4764(15) ?
C32 C32A . 1.5173(16) ?
C32 H32A . 0.9872 ?
C32 H32B . 0.9872 ?
C33 H33A . 1.0102 ?
C33 H33B . 1.0102 ?
C34 C35 . 1.471(4) ?
C34 H34A . 1.0546 ?
C34 H34B . 1.0546 ?
C34B C35B . 1.331(6) ?
C35 H35A . 0.9726 ?
C35 H35B . 0.9726 ?
C35 H35C . 0.9726 ?
C35B H35D . 0.8830 ?
C35B H35E . 0.8830 ?
C35B H35F . 0.8830 ?
C36 C37 . 1.516(2) ?
C36 H36A . 0.9962 ?
C36 H36B . 0.9962 ?
C37 H37A . 0.9912 ?
C37 H37B . 0.9912 ?
C37 H37C . 0.9912 ?
C41 C42 . 1.3912(17) ?
C41 C52A . 1.3952(16) ?
C41 H41 . 0.9826 ?
C42 C43 . 1.387(2) ?
C42 C54 . 1.5108(19) ?
C43 C44 . 1.381(2) ?
C43 H43 . 0.9702 ?
C44 C44A . 1.3984(19) ?
C44 H44 . 0.9516 ?
C44A C52A . 1.3951(16) ?
C44A N45 . 1.4321(16) ?
N45 C53 . 1.462(2) ?
N45 C46 . 1.4756(16) ?
C46 C46A . 1.5158(17) ?
C46 H46A . 0.9987 ?
C46 H46B . 0.9987 ?
C46A C47 . 1.3952(16) ?
C46A C50A . 1.3985(17) ?
C47 C48 . 1.3902(17) ?
C47 H47 . 0.9865 ?
C48 C49 . 1.3940(18) ?
C48 C56 . 1.5115(17) ?
C49 C50 . 1.3862(17) ?
C49 H49 . 0.9835 ?
C50 C50A . 1.3926(17) ?
C50 H50 . 0.9770 ?
C50A N51 . 1.4390(15) ?
N51 C53 . 1.4597(19) ?
N51 C52 . 1.4751(16) ?
C52 C52A . 1.5163(16) ?
C52 H52A . 0.9892 ?
C52 H52B . 0.9892 ?
C53 H53A . 0.9928 ?
C53 H53B . 0.9928 ?
C54 C55 . 1.514(2) ?
C54 H54A . 0.9805 ?
C54 H54B . 0.9805 ?
C55 H55A . 1.0094 ?
C55 H55B . 1.0094 ?
C55 H55C . 1.0094 ?
C56 C57 . 1.522(2) ?
C56 H56A . 0.9820 ?
C56 H56B . 0.9820 ?
C57 H57A . 0.9819 ?
C57 H57B . 0.9819 ?
C57 H57C . 0.9819 ?

loop_
_geom_torsion_atom_site_label_1
_geom_torsion_atom_site_label_2
_geom_torsion_atom_site_label_3
_geom_torsion_atom_site_label_4
_geom_torsion_site_symmetry_1
_geom_torsion_site_symmetry_2
_geom_torsion_site_symmetry_3
_geom_torsion_site_symmetry_4
_geom_torsion
_geom_torsion_publ_flag
C12A C1 C2 C3 . . . . -0.36(17) ?
C12A C1 C2 C14 . . . . 179.54(11) ?
C1 C2 C3 C4 . . . . 1.29(18) ?
C14 C2 C3 C4 . . . . -178.61(11) ?
C2 C3 C4 C4A . . . . -0.51(18) ?
C3 C4 C4A C12A . . . . -1.24(17) ?
C3 C4 C4A N5 . . . . 177.06(10) ?
C4 C4A N5 C13 . . . . -161.67(10) ?
C12A C4A N5 C13 . . . . 16.59(14) ?
C4 C4A N5 C6 . . . . 77.76(13) ?
C12A C4A N5 C6 . . . . -103.98(12) ?
C4A N5 C6 C6A . . . . 75.37(12) ?
C13 N5 C6 C6A . . . . -46.83(12) ?
N5 C6 C6A C7 . . . . -166.03(10) ?
N5 C6 C6A C10A . . . . 14.70(15) ?
C10A C6A C7 C8 . . . . -0.35(16) ?
C6 C6A C7 C8 . . . . -179.63(10) ?
C6A C7 C8 C9 . . . . 0.18(17) ?
C6A C7 C8 C16 . . . . 179.01(10) ?
C7 C8 C9 C10 . . . . -0.07(17) ?
C16 C8 C9 C10 . . . . -178.89(11) ?
C8 C9 C10 C10A . . . . 0.13(18) ?
C9 C10 C10A C6A . . . . -0.30(17) ?
C9 C10 C10A N11 . . . . 178.93(10) ?
C7 C6A C10A C10 . . . . 0.40(16) ?
C6 C6A C10A C10 . . . . 179.68(10) ?
C7 C6A C10A N11 . . . . -178.80(10) ?
C6 C6A C10A N11 . . . . 0.48(16) ?
C10 C10A N11 C13 . . . . -161.31(10) ?
C6A C10A N11 C13 . . . . 17.90(14) ?
C10 C10A N11 C12 . . . . 78.29(13) ?
C6A C10A N11 C12 . . . . -102.51(12) ?
C10A N11 C12 C12A . . . . 77.74(13) ?
C13 N11 C12 C12A . . . . -44.44(13) ?
C4 C4A C12A C1 . . . . 2.12(17) ?
N5 C4A C12A C1 . . . . -176.12(10) ?
C4 C4A C12A C12 . . . . -177.29(11) ?
N5 C4A C12A C12 . . . . 4.46(17) ?
C2 C1 C12A C4A . . . . -1.34(17) ?
C2 C1 C12A C12 . . . . 178.07(11) ?
N11 C12 C12A C4A . . . . 10.37(16) ?
N11 C12 C12A C1 . . . . -169.04(10) ?
C4A N5 C13 N11 . . . . -54.40(13) ?
C6 N5 C13 N11 . . . . 69.23(12) ?
C10A N11 C13 N5 . . . . -53.41(12) ?
C12 N11 C13 N5 . . . . 69.69(12) ?
C1 C2 C14 C15 . . . . -66.52(16) ?
C3 C2 C14 C15 . . . . 113.37(14) ?
C7 C8 C16 C17 . . . . -79.23(16) ?
C9 C8 C16 C17 . . . . 99.55(16) ?
C32A C21 C22 C23 . . . . -0.8(2) ?
C32A C21 C22 C34 . . . . 178.57(14) ?
C21 C22 C23 C24 . . . . 1.3(2) ?
C34 C22 C23 C24 . . . . -178.07(15) ?
C22 C23 C24 C24A . . . . -0.3(2) ?
C23 C24 C24A C32A . . . . -1.35(19) ?
C23 C24 C24A N25 . . . . 175.80(12) ?
C32A C24A N25 C33 . . . . 16.64(15) ?
C24 C24A N25 C33 . . . . -160.44(11) ?
C32A C24A N25 C26 . . . . -104.17(13) ?
C24 C24A N25 C26 . . . . 78.76(14) ?
C24A N25 C26 C26A . . . . 77.07(13) ?
C33 N25 C26 C26A . . . . -45.34(14) ?
N25 C26 C26A C27 . . . . -168.07(10) ?
N25 C26 C26A C30A . . . . 11.25(16) ?
C30A C26A C27 C28 . . . . -0.78(17) ?
C26 C26A C27 C28 . . . . 178.54(11) ?
C26A C27 C28 C29 . . . . -0.92(17) ?
C26A C27 C28 C36 . . . . 178.91(11) ?
C27 C28 C29 C30 . . . . 1.42(17) ?
C36 C28 C29 C30 . . . . -178.41(11) ?
C28 C29 C30 C30A . . . . -0.22(18) ?
C29 C30 C30A C26A . . . . -1.51(17) ?
C29 C30 C30A N31 . . . . 177.05(10) ?
C27 C26A C30A C30 . . . . 1.98(16) ?
C26 C26A C30A C30 . . . . -177.35(11) ?
C27 C26A C30A N31 . . . . -176.55(10) ?
C26 C26A C30A N31 . . . . 4.13(17) ?
C30 C30A N31 C33 . . . . -162.12(10) ?
C26A C30A N31 C33 . . . . 16.40(14) ?
C30 C30A N31 C32 . . . . 77.19(13) ?
C26A C30A N31 C32 . . . . -104.29(12) ?
C30A N31 C32 C32A . . . . 77.82(13) ?
C33 N31 C32 C32A . . . . -44.44(13) ?
C24 C24A C32A C21 . . . . 1.83(18) ?
N25 C24A C32A C21 . . . . -175.24(11) ?
C24 C24A C32A C32 . . . . -178.50(11) ?
N25 C24A C32A C32 . . . . 4.42(17) ?
C22 C21 C32A C24A . . . . -0.78(19) ?
C22 C21 C32A C32 . . . . 179.55(12) ?
N31 C32 C32A C24A . . . . 10.34(16) ?
N31 C32 C32A C21 . . . . -170.00(11) ?
C30A N31 C33 N25 . . . . -54.02(13) ?
C32 N31 C33 N25 . . . . 69.52(12) ?
C24A N25 C33 N31 . . . . -54.21(13) ?
C26 N25 C33 N31 . . . . 69.91(13) ?
C23 C22 C34 C35 . . . . -167.0(2) ?
C21 C22 C34 C35 . . . . 13.7(3) ?
C27 C28 C36 C37 . . . . -70.72(17) ?
C29 C28 C36 C37 . . . . 109.10(15) ?
C52A C41 C42 C43 . . . . -0.58(18) ?
C52A C41 C42 C54 . . . . -179.12(11) ?
C41 C42 C43 C44 . . . . -0.60(19) ?
C54 C42 C43 C44 . . . . 177.92(12) ?
C42 C43 C44 C44A . . . . 0.3(2) ?
C43 C44 C44A C52A . . . . 1.13(18) ?
C43 C44 C44A N45 . . . . -178.48(11) ?
C52A C44A N45 C53 . . . . -16.37(15) ?
C44 C44A N45 C53 . . . . 163.23(11) ?
C52A C44A N45 C46 . . . . 104.10(13) ?
C44 C44A N45 C46 . . . . -76.30(14) ?
C44A N45 C46 C46A . . . . -76.28(15) ?
C53 N45 C46 C46A . . . . 45.99(15) ?
N45 C46 C46A C47 . . . . 167.60(12) ?
N45 C46 C46A C50A . . . . -12.46(18) ?
C50A C46A C47 C48 . . . . 0.41(19) ?
C46 C46A C47 C48 . . . . -179.65(12) ?
C46A C47 C48 C49 . . . . 0.62(19) ?
C46A C47 C48 C56 . . . . -177.06(12) ?
C47 C48 C49 C50 . . . . -0.87(18) ?
C56 C48 C49 C50 . . . . 176.80(12) ?
C48 C49 C50 C50A . . . . 0.08(19) ?
C49 C50 C50A C46A . . . . 0.98(18) ?
C49 C50 C50A N51 . . . . -177.17(11) ?
C47 C46A C50A C50 . . . . -1.20(18) ?
C46 C46A C50A C50 . . . . 178.86(11) ?
C47 C46A C50A N51 . . . . 176.90(11) ?
C46 C46A C50A N51 . . . . -3.05(18) ?
C50 C50A N51 C53 . . . . 161.37(11) ?
C46A C50A N51 C53 . . . . -16.73(15) ?
C50 C50A N51 C52 . . . . -77.97(14) ?
C46A C50A N51 C52 . . . . 103.93(13) ?
C50A N51 C52 C52A . . . . -76.75(13) ?
C53 N51 C52 C52A . . . . 45.68(13) ?
C44 C44A C52A C41 . . . . -2.24(16) ?
N45 C44A C52A C41 . . . . 177.36(10) ?
C44 C44A C52A C52 . . . . 176.87(11) ?
N45 C44A C52A C52 . . . . -3.53(16) ?
C42 C41 C52A C44A . . . . 2.01(17) ?
C42 C41 C52A C52 . . . . -177.08(11) ?
N51 C52 C52A C44A . . . . -11.96(15) ?
N51 C52 C52A C41 . . . . 167.13(10) ?
C50A N51 C53 N45 . . . . 53.89(13) ?
C52 N51 C53 N45 . . . . -69.66(13) ?
C44A N45 C53 N51 . . . . 53.62(13) ?
C46 N45 C53 N51 . . . . -69.92(13) ?
C43 C42 C54 C55 . . . . -93.37(18) ?
C41 C42 C54 C55 . . . . 85.11(17) ?
C47 C48 C56 C57 . . . . 66.88(16) ?
C49 C48 C56 C57 . . . . -110.71(14) ?
C32A C21 C22 C34B . . . . 178.57(14) ?
C34B C22 C23 C24 . . . . -178.07(15) ?
C23 C22 C34B C35B . . . . 133.2(6) ?
